data_4107300
loop_
_publ_author_name
'Eiji Tsurumaki'
'Shohei Saito'
'Kil Suk Kim'
'Jong Min Lim'
'Yasuhide Inokuma'
'Dongho Kim'
'Atsuhiro Osuka'

_publ_section_title
;
 Synthesis and Characterization of meso-Aryl-Substituted Subchlorins
;
_journal_name_full 'Journal of the American Chemical Society'
_journal_page_first 438
_journal_page_last 439
_journal_paper_doi 10.1021/ja078042b
_journal_volume 130
_journal_year 2008
_chemical_formula_moiety 'C58 H74 B N3 O, C H4 O, 2(C O)'
_chemical_formula_sum 'C61 H78 B N3 O4'
_chemical_formula_weight 928.07
_chemical_name_systematic
; 
 ? 
;
_space_group_IT_number 2
_symmetry_cell_setting triclinic
_symmetry_Int_Tables_number 2
_symmetry_space_group_name_Hall '-P 1'
_symmetry_space_group_name_H-M 'P -1'
_atom_sites_solution_hydrogens geom
_atom_sites_solution_primary direct
_atom_sites_solution_secondary difmap
_audit_creation_method SHELXL-97
_cell_angle_alpha 94.453(2)
_cell_angle_beta 113.348(2)
_cell_angle_gamma 112.079(2)
_cell_formula_units_Z 2
_cell_length_a 14.0272(17)
_cell_length_b 14.2782(18)
_cell_length_c 17.054(2)
_cell_measurement_reflns_used 3006
_cell_measurement_temperature 90(2)
_cell_measurement_theta_max 25.60
_cell_measurement_theta_min 2.58
_cell_volume 2801.0(6)
_computing_cell_refinement 'Bruker SMART'
_computing_data_collection 'Bruker SMART'
_computing_data_reduction 'Bruker SAINT'
_computing_molecular_graphics 'Bruker SHELXTL'
_computing_publication_material 'Bruker SHELXTL'
_computing_structure_refinement 'SHELXL-97 (Sheldrick, 1997)'
_computing_structure_solution 'SHELXS-97 (Sheldrick, 1990)'
_diffrn_ambient_temperature 90(2)
_diffrn_detector_area_resol_mean 8.366
_diffrn_measured_fraction_theta_full 0.866
_diffrn_measured_fraction_theta_max 0.866
_diffrn_measurement_device_type 'CCD area detector'
_diffrn_measurement_method 'phi and omega scans'
_diffrn_radiation_monochromator graphite
_diffrn_radiation_source 'fine-focus sealed tube'
_diffrn_radiation_type MoK\a
_diffrn_radiation_wavelength 0.71073
_diffrn_reflns_av_R_equivalents 0.0296
_diffrn_reflns_av_sigmaI/netI 0.0753
_diffrn_reflns_limit_h_max 18
_diffrn_reflns_limit_h_min -18
_diffrn_reflns_limit_k_max 18
_diffrn_reflns_limit_k_min -18
_diffrn_reflns_limit_l_max 21
_diffrn_reflns_limit_l_min -21
_diffrn_reflns_number 17182
_diffrn_reflns_theta_full 28.29
_diffrn_reflns_theta_max 28.29
_diffrn_reflns_theta_min 1.35
_exptl_absorpt_coefficient_mu 0.068
_exptl_absorpt_correction_T_max 0.9866
_exptl_absorpt_correction_T_min 0.9735
_exptl_absorpt_correction_type empirical
_exptl_crystal_colour violet
_exptl_crystal_density_diffrn 1.100
_exptl_crystal_description prism
_exptl_crystal_F_000 1004
_exptl_crystal_size_max 0.40
_exptl_crystal_size_mid 0.30
_exptl_crystal_size_min 0.20
_refine_diff_density_max 1.009
_refine_diff_density_min -0.402
_refine_diff_density_rms 0.070
_refine_ls_extinction_method none
_refine_ls_goodness_of_fit_ref 1.030
_refine_ls_hydrogen_treatment constr
_refine_ls_matrix_type full
_refine_ls_number_parameters 774
_refine_ls_number_reflns 12041
_refine_ls_number_restraints 967
_refine_ls_restrained_S_all 0.995
_refine_ls_R_factor_all 0.1094
_refine_ls_R_factor_gt 0.0717
_refine_ls_shift/su_max 0.001
_refine_ls_shift/su_mean 0.000
_refine_ls_structure_factor_coef Fsqd
_refine_ls_weighting_details 'calc w=1/[\s^2^(Fo^2^)+(0.1140P)^2^+1.0759P] where P=(Fo^2^+2Fc^2^)/3'
_refine_ls_weighting_scheme calc
_refine_ls_wR_factor_gt 0.1882
_refine_ls_wR_factor_ref 0.2122
_reflns_number_gt 8074
_reflns_number_total 12041
_reflns_threshold_expression >2sigma(I)
_cod_data_source_file ja078042b-file004.cif
_cod_data_source_block 70607tsu
_cod_original_cell_volume 2800.9(6)
_cod_database_code 4107300

loop_
_symmetry_equiv_pos_as_xyz
'x, y, z'
'-x, -y, -z'

loop_
_atom_site_label
_atom_site_type_symbol
_atom_site_fract_x
_atom_site_fract_y
_atom_site_fract_z
_atom_site_U_iso_or_equiv
_atom_site_adp_type
_atom_site_occupancy
_atom_site_symmetry_multiplicity
_atom_site_calc_flag
_atom_site_refinement_flags
_atom_site_disorder_assembly
_atom_site_disorder_group
C2A C 0.6367(9) 0.2568(7) 0.6654(7) 0.0178(16) Uani 0.406(16) 1 d PU A 7
H2A1 H 0.5916 0.2168 0.6022 0.021 Uiso 0.406(16) 1 calc PR A 7
H2A2 H 0.6920 0.2291 0.6970 0.021 Uiso 0.406(16) 1 calc PR A 7
C3A C 0.6997(11) 0.3716(10) 0.6747(8) 0.0152(16) Uani 0.406(16) 1 d PU A 7
H3A1 H 0.7845 0.3953 0.7047 0.018 Uiso 0.406(16) 1 calc PR A 7
H3A2 H 0.6773 0.3859 0.6158 0.018 Uiso 0.406(16) 1 calc PR A 7
C7A C 0.5986(9) 0.6386(10) 0.8014(7) 0.0144(16) Uani 0.406(16) 1 d PU A 7
H7A H 0.6450 0.7085 0.8040 0.017 Uiso 0.406(16) 1 calc PR A 7
C8A C 0.4947(13) 0.6014(9) 0.8095(9) 0.0152(15) Uani 0.406(16) 1 d PU A 7
H8A H 0.4520 0.6396 0.8097 0.018 Uiso 0.406(16) 1 calc PR A 7
C12A C 0.2507(12) 0.2009(10) 0.7530(9) 0.0132(16) Uani 0.406(16) 1 d PU A 7
H12A H 0.1784 0.1844 0.7530 0.016 Uiso 0.406(16) 1 calc PR A 7
C13A C 0.2807(15) 0.1284(14) 0.7188(12) 0.0147(16) Uani 0.406(16) 1 d PU A 7
H13A H 0.2336 0.0552 0.6923 0.018 Uiso 0.406(16) 1 calc PR A 7
C2B C 0.6239(9) 0.2626(8) 0.6490(7) 0.0129(15) Uani 0.408(18) 1 d PU A 8
H2B H 0.6207 0.2076 0.6114 0.015 Uiso 0.408(18) 1 calc PR A 8
C3B C 0.6867(11) 0.3686(10) 0.6624(8) 0.0132(16) Uani 0.408(18) 1 d PU A 8
H3B H 0.7339 0.3999 0.6354 0.016 Uiso 0.408(18) 1 calc PR A 8
C7B C 0.5810(9) 0.6346(9) 0.7898(7) 0.0151(16) Uani 0.408(18) 1 d PU A 8
H7B H 0.6029 0.6950 0.7687 0.018 Uiso 0.408(18) 1 calc PR A 8
C8B C 0.5038(8) 0.6052(7) 0.8295(7) 0.0147(15) Uani 0.408(18) 1 d PU A 8
H8B H 0.4834 0.6495 0.8573 0.018 Uiso 0.408(18) 1 calc PR A 8
C12B C 0.2519(10) 0.2049(9) 0.7662(8) 0.0145(16) Uani 0.408(18) 1 d PU A 8
H12B H 0.1779 0.2068 0.7294 0.017 Uiso 0.408(18) 1 calc PR A 8
H12C H 0.2507 0.1861 0.8206 0.017 Uiso 0.408(18) 1 calc PR A 8
C13B C 0.2691(10) 0.1283(10) 0.7163(9) 0.0145(16) Uani 0.408(18) 1 d PU A 8
H13B H 0.2142 0.1067 0.6524 0.017 Uiso 0.408(18) 1 calc PR A 8
H13C H 0.2581 0.0652 0.7389 0.017 Uiso 0.408(18) 1 calc PR A 8
C2C C 0.6223(10) 0.2664(10) 0.6506(9) 0.014(2) Uani 0.184(19) 1 d PRU A 9
H2C H 0.6189 0.2124 0.6119 0.017 Uiso 0.184(19) 1 calc PR A 9
C3C C 0.6849(10) 0.3716(10) 0.6643(9) 0.014(2) Uani 0.184(19) 1 d PRU A 9
H3C H 0.7317 0.4030 0.6369 0.017 Uiso 0.184(19) 1 calc PR A 9
C7C C 0.5893(10) 0.6366(10) 0.7987(9) 0.015(2) Uani 0.184(19) 1 d PRU A 9
H7C1 H 0.5788 0.6656 0.7467 0.018 Uiso 0.184(19) 1 calc PR A 9
H7C2 H 0.6523 0.6933 0.8524 0.018 Uiso 0.184(19) 1 calc PR A 9
C8C C 0.4779(10) 0.5947(10) 0.8066(9) 0.015(2) Uani 0.184(19) 1 d PRU A 9
H8C1 H 0.4855 0.6387 0.8586 0.018 Uiso 0.184(19) 1 calc PR A 9
H8C2 H 0.4121 0.5903 0.7525 0.018 Uiso 0.184(19) 1 calc PR A 9
C12C C 0.2421(10) 0.2017(10) 0.7491(9) 0.013(2) Uani 0.184(19) 1 d PRU A 9
H12D H 0.1659 0.1869 0.7396 0.015 Uiso 0.184(19) 1 calc PR A 9
C13C C 0.2847(10) 0.1327(10) 0.7301(9) 0.014(2) Uani 0.184(19) 1 d PRU A 9
H13D H 0.2450 0.0586 0.7175 0.017 Uiso 0.184(19) 1 calc PR A 9
B1 B 0.5564(2) 0.37017(19) 0.81540(18) 0.0146(5) Uani 1 1 d U . .
C1 C 0.5622(2) 0.24976(17) 0.70382(15) 0.0151(5) Uani 1 1 d U . .
C4 C 0.6671(2) 0.42499(17) 0.72681(15) 0.0144(5) Uani 1 1 d U . .
C5 C 0.68314(19) 0.52949(17) 0.74977(15) 0.0134(5) Uani 1 1 d U A .
C6 C 0.6190(2) 0.55019(17) 0.78877(15) 0.0139(5) Uani 1 1 d U . .
C9 C 0.4641(2) 0.49246(18) 0.81744(16) 0.0163(5) Uani 1 1 d U . .
C10 C 0.3649(2) 0.40878(17) 0.81197(15) 0.0149(5) Uani 1 1 d U A .
C11 C 0.3488(2) 0.30486(18) 0.78831(15) 0.0147(5) Uani 1 1 d U . .
C14 C 0.3948(2) 0.18737(17) 0.73215(16) 0.0151(5) Uani 1 1 d U . .
C15 C 0.4632(2) 0.16595(17) 0.69851(16) 0.0156(5) Uani 1 1 d U A .
C16 C 0.7143(2) 0.59451(17) 0.62644(15) 0.0148(5) Uani 1 1 d U A .
H16 H 0.6563 0.5276 0.5878 0.018 Uiso 1 1 calc R . .
C17 C 0.7662(2) 0.67228(18) 0.59140(16) 0.0151(5) Uani 1 1 d U . .
C18 C 0.8513(2) 0.76906(18) 0.65051(16) 0.0164(5) Uani 1 1 d U . .
H18 H 0.8879 0.8226 0.6280 0.020 Uiso 1 1 calc R . .
C19 C 0.8853(2) 0.79084(17) 0.74094(16) 0.0152(5) Uani 1 1 d U A .
C20 C 0.8309(2) 0.71194(17) 0.77332(16) 0.0154(5) Uani 1 1 d U A .
H20 H 0.8517 0.7254 0.8347 0.018 Uiso 1 1 calc R . .
C21 C 0.74568(19) 0.61284(17) 0.71631(15) 0.0135(5) Uani 1 1 d U . .
C22 C 0.2697(2) 0.42557(17) 0.81818(15) 0.0156(5) Uani 1 1 d U . .
C23 C 0.2270(2) 0.48986(18) 0.77412(16) 0.0167(5) Uani 1 1 d U A .
H23 H 0.2587 0.5230 0.7381 0.020 Uiso 1 1 calc R . .
C24 C 0.1389(2) 0.50716(18) 0.78125(16) 0.0174(5) Uani 1 1 d U . .
C25 C 0.0915(2) 0.45453(18) 0.83167(16) 0.0187(5) Uani 1 1 d U A .
H25 H 0.0313 0.4653 0.8372 0.022 Uiso 1 1 calc R . .
C26 C 0.1289(2) 0.38598(18) 0.87483(16) 0.0177(5) Uani 1 1 d U . .
C27 C 0.2193(2) 0.37344(18) 0.86831(16) 0.0167(5) Uani 1 1 d U A .
H27 H 0.2474 0.3288 0.8983 0.020 Uiso 1 1 calc R . .
C28 C 0.4255(2) 0.05764(17) 0.64818(16) 0.0158(5) Uani 1 1 d U . .
C29 C 0.3110(2) -0.00220(18) 0.58295(16) 0.0164(5) Uani 1 1 d U A .
H29 H 0.2582 0.0277 0.5689 0.020 Uiso 1 1 calc R . .
C30 C 0.2732(2) -0.10494(18) 0.53818(16) 0.0161(5) Uani 1 1 d U . .
C31 C 0.3533(2) -0.14584(18) 0.55880(16) 0.0181(5) Uani 1 1 d U A .
H31 H 0.3281 -0.2161 0.5290 0.022 Uiso 1 1 calc R . .
C32 C 0.4691(2) -0.08742(17) 0.62168(15) 0.0155(5) Uani 1 1 d U . .
C33 C 0.5036(2) 0.01546(18) 0.66609(16) 0.0162(5) Uani 1 1 d U A .
H33 H 0.5820 0.0569 0.7092 0.019 Uiso 1 1 calc R . .
C34 C 0.7261(2) 0.64875(19) 0.49140(16) 0.0180(5) Uani 1 1 d U . .
C35 C 0.5959(2) 0.6157(3) 0.44119(18) 0.0321(7) Uani 1 1 d U . .
H35A H 0.5796 0.6728 0.4584 0.048 Uiso 1 1 calc R . .
H35B H 0.5538 0.5532 0.4558 0.048 Uiso 1 1 calc R . .
H35C H 0.5709 0.5997 0.3773 0.048 Uiso 1 1 calc R . .
C36 C 0.7496(3) 0.5587(2) 0.46271(18) 0.0292(6) Uani 1 1 d U . .
H36A H 0.7107 0.4973 0.4799 0.044 Uiso 1 1 calc R . .
H36B H 0.8333 0.5804 0.4916 0.044 Uiso 1 1 calc R . .
H36C H 0.7199 0.5409 0.3983 0.044 Uiso 1 1 calc R . .
C37 C 0.7882(2) 0.7436(2) 0.46411(18) 0.0293(6) Uani 1 1 d U . .
H37A H 0.8720 0.7667 0.4957 0.044 Uiso 1 1 calc R . .
H37B H 0.7706 0.8008 0.4791 0.044 Uiso 1 1 calc R . .
H37C H 0.7616 0.7241 0.4001 0.044 Uiso 1 1 calc R . .
C38 C 0.9847(2) 0.89844(18) 0.80192(17) 0.0206(5) Uani 1 1 d U . .
C39 C 0.9642(3) 0.9877(2) 0.7639(2) 0.0406(8) Uani 1 1 d U B 5
H39A H 1.0302 1.0553 0.8015 0.061 Uiso 1 1 calc R B 5
H39B H 0.8933 0.9868 0.7623 0.061 Uiso 1 1 calc R B 5
H39C H 0.9563 0.9778 0.7037 0.061 Uiso 1 1 calc R B 5
C40 C 1.0972(3) 0.9047(2) 0.8024(2) 0.0375(7) Uani 1 1 d U B 5
H40A H 1.1134 0.8489 0.8257 0.056 Uiso 1 1 calc R B 5
H40B H 1.1617 0.9730 0.8399 0.056 Uiso 1 1 calc R B 5
H40C H 1.0879 0.8963 0.7418 0.056 Uiso 1 1 calc R B 5
C41 C 1.0011(3) 0.9165(2) 0.8949(2) 0.0412(8) Uani 1 1 d U B 5
H41A H 1.0178 0.8620 0.9204 0.062 Uiso 1 1 calc R B 5
H41B H 0.9302 0.9139 0.8948 0.062 Uiso 1 1 calc R B 5
H41C H 1.0659 0.9855 0.9303 0.062 Uiso 1 1 calc R B 5
C45 C 0.0985(2) 0.58113(19) 0.73290(17) 0.0219(5) Uani 1 1 d U A .
C46 C 0.0135(2) 0.6026(2) 0.7572(2) 0.0310(6) Uani 1 1 d U . .
H46A H 0.0498 0.6319 0.8214 0.047 Uiso 1 1 calc R A .
H46B H -0.0565 0.5369 0.7389 0.047 Uiso 1 1 calc R . .
H46C H -0.0072 0.6527 0.7268 0.047 Uiso 1 1 calc R . .
C47 C 0.0384(3) 0.5325(2) 0.63273(18) 0.0313(7) Uani 1 1 d U . .
H47A H -0.0289 0.4653 0.6169 0.047 Uiso 1 1 calc R A .
H47B H 0.0928 0.5209 0.6156 0.047 Uiso 1 1 calc R . .
H47C H 0.0128 0.5800 0.6016 0.047 Uiso 1 1 calc R . .
C48 C 0.2034(2) 0.6872(2) 0.7565(2) 0.0302(6) Uani 1 1 d U . .
H48A H 0.2543 0.6767 0.7345 0.045 Uiso 1 1 calc R A .
H48B H 0.2462 0.7162 0.8210 0.045 Uiso 1 1 calc R . .
H48C H 0.1761 0.7360 0.7291 0.045 Uiso 1 1 calc R . .
C49 C 0.0710(2) 0.3278(2) 0.92746(17) 0.0229(6) Uani 1 1 d U A .
C50 C -0.0568(2) 0.2535(2) 0.8632(2) 0.0340(7) Uani 1 1 d U . .
H50A H -0.0945 0.2151 0.8962 0.051 Uiso 1 1 calc R A .
H50B H -0.0607 0.2035 0.8179 0.051 Uiso 1 1 calc R . .
H50C H -0.0964 0.2944 0.8348 0.051 Uiso 1 1 calc R . .
C51 C 0.0777(3) 0.4076(2) 0.99806(19) 0.0311(7) Uani 1 1 d U . .
H51A H 0.1589 0.4571 1.0369 0.047 Uiso 1 1 calc R A .
H51B H 0.0434 0.3706 1.0333 0.047 Uiso 1 1 calc R . .
H51C H 0.0350 0.4461 0.9688 0.047 Uiso 1 1 calc R . .
C52 C 0.1291(3) 0.2633(2) 0.97423(19) 0.0293(6) Uani 1 1 d U . .
H52A H 0.2101 0.3098 1.0164 0.044 Uiso 1 1 calc R A .
H52B H 0.1261 0.2122 0.9304 0.044 Uiso 1 1 calc R . .
H52C H 0.0885 0.2263 1.0060 0.044 Uiso 1 1 calc R . .
C53 C 0.1459(2) -0.17355(18) 0.47029(16) 0.0192(5) Uani 1 1 d U A .
C54 C 0.0760(2) -0.1105(2) 0.44778(19) 0.0288(6) Uani 1 1 d U . .
H54A H 0.1097 -0.0554 0.4226 0.043 Uiso 1 1 calc R A .
H54B H 0.0781 -0.0785 0.5017 0.043 Uiso 1 1 calc R . .
H54C H -0.0045 -0.1572 0.4046 0.043 Uiso 1 1 calc R . .
C55 C 0.0919(2) -0.2585(2) 0.51023(18) 0.0248(6) Uani 1 1 d U . .
H55A H 0.0946 -0.2254 0.5641 0.037 Uiso 1 1 calc R A .
H55B H 0.1355 -0.3000 0.5249 0.037 Uiso 1 1 calc R . .
H55C H 0.0111 -0.3045 0.4672 0.037 Uiso 1 1 calc R . .
C56 C 0.1369(2) -0.2257(2) 0.38411(18) 0.0300(6) Uani 1 1 d U . .
H56A H 0.1764 -0.2708 0.3963 0.045 Uiso 1 1 calc R A .
H56B H 0.1735 -0.1716 0.3595 0.045 Uiso 1 1 calc R . .
H56C H 0.0551 -0.2681 0.3414 0.045 Uiso 1 1 calc R . .
C57 C 0.5593(2) -0.13016(18) 0.64142(17) 0.0205(5) Uani 1 1 d U A .
C58 C 0.6322(3) -0.1061(2) 0.74167(18) 0.0300(6) Uani 1 1 d U . .
H58A H 0.5814 -0.1379 0.7681 0.045 Uiso 1 1 calc R A .
H58B H 0.6736 -0.0300 0.7675 0.045 Uiso 1 1 calc R . .
H58C H 0.6883 -0.1349 0.7535 0.045 Uiso 1 1 calc R . .
C59 C 0.5034(2) -0.24939(19) 0.60266(18) 0.0252(6) Uani 1 1 d U . .
H59A H 0.4639 -0.2662 0.5378 0.038 Uiso 1 1 calc R A .
H59B H 0.4472 -0.2842 0.6239 0.038 Uiso 1 1 calc R . .
H59C H 0.5636 -0.2738 0.6216 0.038 Uiso 1 1 calc R . .
C60 C 0.6379(3) -0.0767(2) 0.6006(2) 0.0335(7) Uani 1 1 d U . .
H60A H 0.6751 -0.0006 0.6256 0.050 Uiso 1 1 calc R A .
H60B H 0.5915 -0.0937 0.5363 0.050 Uiso 1 1 calc R . .
H60C H 0.6974 -0.1016 0.6139 0.050 Uiso 1 1 calc R . .
C61 C 0.6033(2) 0.3825(2) 0.97174(17) 0.0258(6) Uani 1 1 d U . .
H61A H 0.5318 0.3216 0.9598 0.039 Uiso 1 1 calc R C 3
H61B H 0.5918 0.4460 0.9754 0.039 Uiso 1 1 calc R C 3
H61C H 0.6663 0.3892 1.0280 0.039 Uiso 1 1 calc R C 3
C62 C 0.2467(4) 0.7874(4) 0.0124(3) 0.0627(11) Uani 1 1 d U . .
H62A H 0.2129 0.8364 0.0119 0.094 Uiso 1 1 calc R D 3
H62B H 0.1864 0.7153 -0.0057 0.094 Uiso 1 1 calc R D 3
H62C H 0.2799 0.7962 -0.0290 0.094 Uiso 1 1 calc R D 3
C63 C 0.6610(6) 0.8759(5) -0.0354(4) 0.0550(18) Uani 0.673(8) 1 d PU E 3
N1 N 0.59748(16) 0.34924(14) 0.75064(13) 0.0137(4) Uani 1 1 d U A 3
N2 N 0.54821(17) 0.47174(14) 0.80952(13) 0.0139(4) Uani 1 1 d U A 3
N3 N 0.43309(16) 0.28804(14) 0.77836(12) 0.0130(4) Uani 1 1 d U A 3
O1 O 0.63264(14) 0.36919(13) 0.90174(11) 0.0183(4) Uani 1 1 d U A 3
O2 O 0.3327(2) 0.80764(18) 0.09665(16) 0.0511(6) Uani 1 1 d U F 3
H2A H 0.3372 0.7519 0.1050 0.077 Uiso 1 1 calc R F 3
O3 O 0.6711(3) 0.8460(3) 0.0466(3) 0.0516(14) Uani 0.673(8) 1 d PU E 3
O6 O 0.6392(14) 0.8523(11) -0.0112(11) 0.083(4) Uani 0.327(8) 1 d PU E 4
C66 C 0.5316(11) 0.8204(10) -0.0727(9) 0.060(4) Uani 0.327(8) 1 d PU E 4
C64 C 0.5906(7) 1.0288(6) 0.1375(5) 0.062(2) Uani 0.766(6) 1 d PU G 2
O4 O 0.5448(3) 0.9236(3) 0.0973(3) 0.0687(13) Uani 0.766(6) 1 d PU G 2
C65 C 0.609(3) 1.044(3) 0.1681(19) 0.060(5) Uani 0.234(6) 1 d PU G 1
O5 O 0.4767(14) 1.0044(12) 0.1207(10) 0.093(4) Uani 0.234(6) 1 d PU G 1

loop_
_atom_site_aniso_label
_atom_site_aniso_U_11
_atom_site_aniso_U_22
_atom_site_aniso_U_33
_atom_site_aniso_U_23
_atom_site_aniso_U_13
_atom_site_aniso_U_12
C2A 0.0178(17) 0.0173(17) 0.0178(18) 0.0044(10) 0.0078(11) 0.0079(10)
C3A 0.0152(18) 0.0147(17) 0.0155(18) 0.0040(10) 0.0067(11) 0.0068(10)
C7A 0.0145(18) 0.0135(17) 0.0148(17) 0.0036(10) 0.0056(11) 0.0070(10)
C8A 0.0157(17) 0.0146(17) 0.0149(18) 0.0038(10) 0.0068(11) 0.0067(10)
C12A 0.0136(17) 0.0129(17) 0.0131(18) 0.0041(10) 0.0062(11) 0.0056(10)
C13A 0.0152(18) 0.0143(17) 0.0151(17) 0.0045(10) 0.0072(10) 0.0066(10)
C2B 0.0132(17) 0.0130(17) 0.0127(17) 0.0030(9) 0.0059(11) 0.0064(10)
C3B 0.0136(18) 0.0126(17) 0.0134(18) 0.0036(10) 0.0059(11) 0.0061(10)
C7B 0.0154(18) 0.0136(17) 0.0159(18) 0.0037(10) 0.0056(11) 0.0079(10)
C8B 0.0148(17) 0.0141(16) 0.0151(17) 0.0045(10) 0.0066(10) 0.0065(10)
C12B 0.0152(17) 0.0139(17) 0.0146(18) 0.0039(10) 0.0067(11) 0.0067(10)
C13B 0.0143(18) 0.0143(17) 0.0149(18) 0.0048(10) 0.0075(11) 0.0055(10)
C2C 0.015(2) 0.014(2) 0.014(2) 0.0036(11) 0.0064(12) 0.0068(12)
C3C 0.014(2) 0.014(2) 0.014(2) 0.0040(11) 0.0064(12) 0.0061(12)
C7C 0.015(2) 0.014(2) 0.015(2) 0.0039(11) 0.0061(12) 0.0072(12)
C8C 0.015(2) 0.015(2) 0.015(2) 0.0040(11) 0.0070(12) 0.0061(12)
C12C 0.013(2) 0.012(2) 0.013(2) 0.0036(11) 0.0057(12) 0.0057(12)
C13C 0.014(2) 0.014(2) 0.014(2) 0.0040(11) 0.0065(12) 0.0062(12)
B1 0.0175(13) 0.0080(11) 0.0202(13) 0.0040(10) 0.0107(11) 0.0053(10)
C1 0.0194(11) 0.0094(10) 0.0179(11) 0.0024(9) 0.0083(9) 0.0081(9)
C4 0.0139(11) 0.0105(10) 0.0177(11) 0.0035(9) 0.0074(9) 0.0043(9)
C5 0.0130(11) 0.0099(10) 0.0147(11) 0.0033(8) 0.0049(9) 0.0042(9)
C6 0.0179(11) 0.0087(10) 0.0150(11) 0.0034(8) 0.0075(9) 0.0057(9)
C9 0.0205(12) 0.0114(10) 0.0194(12) 0.0042(9) 0.0111(10) 0.0074(9)
C10 0.0208(12) 0.0127(11) 0.0165(11) 0.0066(9) 0.0115(10) 0.0088(9)
C11 0.0164(11) 0.0139(11) 0.0172(11) 0.0065(9) 0.0094(9) 0.0079(9)
C14 0.0167(11) 0.0064(10) 0.0205(12) 0.0043(8) 0.0079(9) 0.0039(9)
C15 0.0179(11) 0.0092(10) 0.0209(12) 0.0037(9) 0.0093(10) 0.0068(9)
C16 0.0128(11) 0.0095(10) 0.0203(12) 0.0013(9) 0.0071(9) 0.0042(9)
C17 0.0130(11) 0.0138(11) 0.0227(12) 0.0067(9) 0.0092(9) 0.0086(9)
C18 0.0158(11) 0.0127(11) 0.0261(13) 0.0093(9) 0.0131(10) 0.0072(9)
C19 0.0140(11) 0.0092(10) 0.0241(12) 0.0039(9) 0.0095(10) 0.0064(9)
C20 0.0173(11) 0.0128(11) 0.0183(12) 0.0033(9) 0.0094(10) 0.0079(9)
C21 0.0127(11) 0.0094(10) 0.0223(12) 0.0053(9) 0.0104(9) 0.0060(9)
C22 0.0194(12) 0.0115(11) 0.0195(12) 0.0033(9) 0.0115(10) 0.0079(9)
C23 0.0212(12) 0.0119(11) 0.0203(12) 0.0053(9) 0.0120(10) 0.0076(10)
C24 0.0186(12) 0.0111(11) 0.0196(12) 0.0004(9) 0.0061(10) 0.0072(10)
C25 0.0167(12) 0.0159(11) 0.0230(13) -0.0008(10) 0.0102(10) 0.0067(10)
C26 0.0191(12) 0.0145(11) 0.0200(12) 0.0013(9) 0.0109(10) 0.0064(10)
C27 0.0210(12) 0.0115(11) 0.0199(12) 0.0045(9) 0.0116(10) 0.0071(10)
C28 0.0205(12) 0.0073(10) 0.0219(12) 0.0040(9) 0.0130(10) 0.0050(9)
C29 0.0180(12) 0.0123(11) 0.0220(12) 0.0069(9) 0.0109(10) 0.0075(10)
C30 0.0195(12) 0.0110(11) 0.0194(12) 0.0057(9) 0.0121(10) 0.0047(9)
C31 0.0235(13) 0.0103(11) 0.0235(13) 0.0044(9) 0.0145(11) 0.0065(10)
C32 0.0204(12) 0.0109(11) 0.0200(12) 0.0073(9) 0.0120(10) 0.0084(9)
C33 0.0168(11) 0.0116(11) 0.0208(12) 0.0048(9) 0.0092(10) 0.0061(9)
C34 0.0172(12) 0.0189(12) 0.0192(12) 0.0066(10) 0.0101(10) 0.0072(10)
C35 0.0221(14) 0.0512(19) 0.0231(14) 0.0136(13) 0.0107(12) 0.0152(14)
C36 0.0393(17) 0.0288(14) 0.0231(14) 0.0039(11) 0.0174(13) 0.0160(13)
C37 0.0324(15) 0.0288(15) 0.0259(14) 0.0116(12) 0.0157(12) 0.0096(13)
C38 0.0189(12) 0.0088(11) 0.0263(13) 0.0011(10) 0.0074(11) 0.0022(10)
C39 0.0483(19) 0.0169(14) 0.0423(18) 0.0065(13) 0.0135(15) 0.0087(14)
C40 0.0299(16) 0.0269(15) 0.0437(18) 0.0009(13) 0.0153(14) 0.0044(13)
C41 0.0466(19) 0.0205(14) 0.0370(17) -0.0011(13) 0.0219(15) -0.0054(14)
C45 0.0205(13) 0.0141(12) 0.0292(14) 0.0051(10) 0.0073(11) 0.0103(10)
C46 0.0268(15) 0.0243(14) 0.0442(17) 0.0078(13) 0.0137(13) 0.0166(12)
C47 0.0379(16) 0.0225(14) 0.0302(15) 0.0101(12) 0.0096(13) 0.0160(13)
C48 0.0253(14) 0.0147(12) 0.0450(17) 0.0066(12) 0.0113(13) 0.0091(11)
C49 0.0253(13) 0.0197(12) 0.0239(13) 0.0021(10) 0.0165(11) 0.0053(11)
C50 0.0270(15) 0.0322(16) 0.0335(16) 0.0061(13) 0.0168(13) 0.0014(13)
C51 0.0384(17) 0.0300(15) 0.0327(16) 0.0066(12) 0.0260(14) 0.0128(13)
C52 0.0408(17) 0.0239(14) 0.0306(15) 0.0125(12) 0.0246(14) 0.0120(13)
C53 0.0180(12) 0.0123(11) 0.0225(13) 0.0035(9) 0.0091(10) 0.0025(10)
C54 0.0203(13) 0.0215(13) 0.0323(15) 0.0061(12) 0.0035(12) 0.0067(11)
C55 0.0231(14) 0.0187(13) 0.0314(15) 0.0061(11) 0.0153(12) 0.0053(11)
C56 0.0241(14) 0.0265(14) 0.0244(14) -0.0027(11) 0.0108(12) -0.0010(12)
C57 0.0253(13) 0.0130(11) 0.0279(13) 0.0059(10) 0.0134(11) 0.0119(10)
C58 0.0382(16) 0.0193(13) 0.0316(15) 0.0062(11) 0.0078(13) 0.0207(13)
C59 0.0325(15) 0.0157(12) 0.0321(15) 0.0058(11) 0.0139(12) 0.0163(12)
C60 0.0317(16) 0.0321(15) 0.0548(19) 0.0215(14) 0.0278(15) 0.0216(14)
C61 0.0286(14) 0.0288(14) 0.0174(13) 0.0046(11) 0.0105(11) 0.0106(12)
C62 0.066(3) 0.101(3) 0.054(2) 0.041(2) 0.033(2) 0.059(3)
C63 0.068(4) 0.054(4) 0.032(3) 0.011(3) 0.022(3) 0.018(3)
N1 0.0153(9) 0.0081(9) 0.0197(10) 0.0044(7) 0.0088(8) 0.0061(8)
N2 0.0165(10) 0.0071(9) 0.0187(10) 0.0024(7) 0.0098(8) 0.0044(8)
N3 0.0166(10) 0.0074(9) 0.0172(10) 0.0039(7) 0.0094(8) 0.0056(8)
O1 0.0197(9) 0.0157(8) 0.0207(9) 0.0059(7) 0.0106(7) 0.0074(7)
O2 0.0655(17) 0.0388(13) 0.0521(15) 0.0150(11) 0.0212(13) 0.0319(13)
O3 0.056(2) 0.046(2) 0.041(3) 0.0193(17) 0.0180(19) 0.0141(19)
O6 0.083(4) 0.083(4) 0.083(4) 0.0219(13) 0.0379(18) 0.0368(18)
C66 0.060(4) 0.060(4) 0.061(4) 0.0159(13) 0.0269(18) 0.0275(18)
C64 0.045(4) 0.036(3) 0.091(6) 0.025(4) 0.020(4) 0.014(3)
O4 0.061(2) 0.058(2) 0.092(3) 0.028(2) 0.040(2) 0.025(2)
C65 0.060(5) 0.060(5) 0.060(5) 0.0165(17) 0.027(3) 0.027(2)
O5 0.093(4) 0.092(4) 0.093(4) 0.0248(15) 0.042(2) 0.042(2)

loop_
_atom_type_symbol
_atom_type_description
_atom_type_scat_dispersion_real
_atom_type_scat_dispersion_imag
_atom_type_scat_source
C C 0.0033 0.0016 'International Tables Vol C Tables 4.2.6.8 and 6.1.1.4'
H H 0.0000 0.0000 'International Tables Vol C Tables 4.2.6.8 and 6.1.1.4'
N N 0.0061 0.0033 'International Tables Vol C Tables 4.2.6.8 and 6.1.1.4'
B B 0.0013 0.0007 'International Tables Vol C Tables 4.2.6.8 and 6.1.1.4'
O O 0.0106 0.0060 'International Tables Vol C Tables 4.2.6.8 and 6.1.1.4'

loop_
_geom_angle_atom_site_label_1
_geom_angle_atom_site_label_2
_geom_angle_atom_site_label_3
_geom_angle
C1 C2A C3A 105.0(8)
C1 C2A H2A1 110.7
C3A C2A H2A1 110.7
C1 C2A H2A2 110.7
C3A C2A H2A2 110.7
H2A1 C2A H2A2 108.8
C4 C3A C2A 106.5(9)
C4 C3A H3A1 110.4
C2A C3A H3A1 110.4
C4 C3A H3A2 110.4
C2A C3A H3A2 110.4
H3A1 C3A H3A2 108.6
C6 C7A C8A 105.8(9)
C6 C7A H7A 127.1
C8A C7A H7A 127.1
C7A C8A C9 108.2(9)
C7A C8A H8A 125.9
C9 C8A H8A 125.9
C13A C12A C11 109.0(10)
C13A C12A H12A 125.5
C11 C12A H12A 125.5
C14 C13A C12A 105.8(11)
C14 C13A H13A 127.1
C12A C13A H13A 127.1
C3B C2B C1 107.8(8)
C3B C2B H2B 126.1
C1 C2B H2B 126.1
C2B C3B C4 107.5(9)
C2B C3B H3B 126.2
C4 C3B H3B 126.2
C8B C7B C6 105.5(9)
C8B C7B H7B 127.2
C6 C7B H7B 127.2
C7B C8B C9 104.6(8)
C7B C8B H8B 127.7
C9 C8B H8B 127.7
C11 C12B C13B 105.6(9)
C11 C12B H12B 110.6
C13B C12B H12B 110.6
C11 C12B H12C 110.6
C13B C12B H12C 110.6
H12B C12B H12C 108.7
C12B C13B C14 104.5(8)
C12B C13B H13B 110.9
C14 C13B H13B 110.9
C12B C13B H13C 110.9
C14 C13B H13C 110.9
H13B C13B H13C 108.9
C3C C2C C1 109.9(5)
C3C C2C H2C 125.1
C1 C2C H2C 125.1
C2C C3C C4 107.3(5)
C2C C3C H3C 126.4
C4 C3C H3C 126.4
C6 C7C C8C 108.1(5)
C6 C7C H7C1 110.1
C8C C7C H7C1 110.1
C6 C7C H7C2 110.1
C8C C7C H7C2 110.1
H7C1 C7C H7C2 108.4
C9 C8C C7C 101.9(4)
C9 C8C H8C1 111.4
C7C C8C H8C1 111.4
C9 C8C H8C2 111.4
C7C C8C H8C2 111.4
H8C1 C8C H8C2 109.2
C13C C12C C11 101.7(4)
C13C C12C H12D 129.1
C11 C12C H12D 129.1
C12C C13C C14 112.0(5)
C12C C13C H13D 124.0
C14 C13C H13D 124.0
O1 B1 N1 109.5(2)
O1 B1 N3 114.28(19)
N1 B1 N3 105.97(19)
O1 B1 N2 115.4(2)
N1 B1 N2 106.06(19)
N3 B1 N2 104.93(19)
N1 C1 C2A 107.3(4)
N1 C1 C15 119.4(2)
C2A C1 C15 133.3(4)
N1 C1 C2C 103.7(5)
C2A C1 C2C 13.2(7)
C15 C1 C2C 134.1(5)
N1 C1 C2B 105.8(4)
C2A C1 C2B 11.7(6)
C15 C1 C2B 132.5(4)
C2C C1 C2B 2.3(8)
N1 C4 C5 118.7(2)
N1 C4 C3C 106.4(5)
C5 C4 C3C 132.9(6)
N1 C4 C3A 106.1(5)
C5 C4 C3A 135.0(5)
C3C C4 C3A 8.5(7)
N1 C4 C3B 106.1(5)
C5 C4 C3B 133.4(5)
C3C C4 C3B 0.8(9)
C3A C4 C3B 7.8(8)
C6 C5 C4 119.1(2)
C6 C5 C21 118.26(19)
C4 C5 C21 121.3(2)
N2 C6 C5 120.1(2)
N2 C6 C7A 107.9(5)
C5 C6 C7A 131.3(5)
N2 C6 C7C 105.0(5)
C5 C6 C7C 133.6(5)
C7A C6 C7C 4.0(7)
N2 C6 C7B 105.4(5)
C5 C6 C7B 131.7(5)
C7A C6 C7B 8.5(7)
C7C C6 C7B 5.4(7)
N2 C9 C10 119.2(2)
N2 C9 C8C 110.7(5)
C10 C9 C8C 127.9(5)
N2 C9 C8B 105.8(4)
C10 C9 C8B 135.0(4)
C8C C9 C8B 15.1(6)
N2 C9 C8A 103.6(5)
C10 C9 C8A 135.5(6)
C8C C9 C8A 7.6(8)
C8B C9 C8A 11.9(5)
C11 C10 C9 118.9(2)
C11 C10 C22 118.7(2)
C9 C10 C22 121.9(2)
N3 C11 C10 119.4(2)
N3 C11 C12B 108.7(5)
C10 C11 C12B 131.8(5)
N3 C11 C12A 103.8(6)
C10 C11 C12A 135.6(6)
C12B C11 C12A 8.7(8)
N3 C11 C12C 107.1(5)
C10 C11 C12C 131.7(5)
C12B C11 C12C 9.9(7)
C12A C11 C12C 4.3(9)
N3 C14 C13A 107.8(7)
N3 C14 C15 118.7(2)
C13A C14 C15 132.8(7)
N3 C14 C13C 103.1(5)
C13A C14 C13C 7.1(12)
C15 C14 C13C 138.1(5)
N3 C14 C13B 105.4(5)
C13A C14 C13B 3.2(12)
C15 C14 C13B 134.7(5)
C13C C14 C13B 7.95(7)
C14 C15 C1 119.5(2)
C14 C15 C28 120.7(2)
C1 C15 C28 119.4(2)
C21 C16 C17 121.6(2)
C21 C16 H16 119.2
C17 C16 H16 119.2
C18 C17 C16 117.3(2)
C18 C17 C34 123.3(2)
C16 C17 C34 119.4(2)
C19 C18 C17 123.0(2)
C19 C18 H18 118.5
C17 C18 H18 118.5
C18 C19 C20 118.1(2)
C18 C19 C38 119.3(2)
C20 C19 C38 122.5(2)
C19 C20 C21 120.8(2)
C19 C20 H20 119.6
C21 C20 H20 119.6
C16 C21 C20 119.2(2)
C16 C21 C5 119.6(2)
C20 C21 C5 121.1(2)
C23 C22 C27 118.8(2)
C23 C22 C10 121.9(2)
C27 C22 C10 119.3(2)
C22 C23 C24 121.9(2)
C22 C23 H23 119.1
C24 C23 H23 119.1
C25 C24 C23 117.6(2)
C25 C24 C45 123.3(2)
C23 C24 C45 119.1(2)
C24 C25 C26 122.5(2)
C24 C25 H25 118.7
C26 C25 H25 118.7
C27 C26 C25 118.0(2)
C27 C26 C49 121.8(2)
C25 C26 C49 120.1(2)
C26 C27 C22 121.1(2)
C26 C27 H27 119.5
C22 C27 H27 119.5
C33 C28 C29 119.5(2)
C33 C28 C15 120.2(2)
C29 C28 C15 120.3(2)
C30 C29 C28 121.0(2)
C30 C29 H29 119.5
C28 C29 H29 119.5
C31 C30 C29 118.2(2)
C31 C30 C53 120.4(2)
C29 C30 C53 121.4(2)
C30 C31 C32 122.4(2)
C30 C31 H31 118.8
C32 C31 H31 118.8
C31 C32 C33 117.7(2)
C31 C32 C57 122.7(2)
C33 C32 C57 119.6(2)
C28 C33 C32 121.2(2)
C28 C33 H33 119.4
C32 C33 H33 119.4
C35 C34 C37 107.8(2)
C35 C34 C36 108.5(2)
C37 C34 C36 108.4(2)
C35 C34 C17 110.1(2)
C37 C34 C17 112.5(2)
C36 C34 C17 109.5(2)
C34 C35 H35A 109.5
C34 C35 H35B 109.5
H35A C35 H35B 109.5
C34 C35 H35C 109.5
H35A C35 H35C 109.5
H35B C35 H35C 109.5
C34 C36 H36A 109.5
C34 C36 H36B 109.5
H36A C36 H36B 109.5
C34 C36 H36C 109.5
H36A C36 H36C 109.5
H36B C36 H36C 109.5
C34 C37 H37A 109.5
C34 C37 H37B 109.5
H37A C37 H37B 109.5
C34 C37 H37C 109.5
H37A C37 H37C 109.5
H37B C37 H37C 109.5
C41 C38 C19 113.4(2)
C41 C38 C40 109.4(2)
C19 C38 C40 107.7(2)
C41 C38 C39 109.0(2)
C19 C38 C39 110.5(2)
C40 C38 C39 106.6(2)
C38 C39 H39A 109.5
C38 C39 H39B 109.5
C38 C39 H39C 109.5
C38 C40 H40A 109.5
C38 C40 H40B 109.5
C38 C40 H40C 109.5
C38 C41 H41A 109.5
C38 C41 H41B 109.5
C38 C41 H41C 109.5
C46 C45 C24 112.3(2)
C46 C45 C47 108.4(2)
C24 C45 C47 109.3(2)
C46 C45 C48 107.9(2)
C24 C45 C48 110.0(2)
C47 C45 C48 108.8(2)
C45 C46 H46A 109.5
C45 C46 H46B 109.5
H46A C46 H46B 109.5
C45 C46 H46C 109.5
H46A C46 H46C 109.5
H46B C46 H46C 109.5
C45 C47 H47A 109.5
C45 C47 H47B 109.5
H47A C47 H47B 109.5
C45 C47 H47C 109.5
H47A C47 H47C 109.5
H47B C47 H47C 109.5
C45 C48 H48A 109.5
C45 C48 H48B 109.5
H48A C48 H48B 109.5
C45 C48 H48C 109.5
H48A C48 H48C 109.5
H48B C48 H48C 109.5
C52 C49 C26 112.1(2)
C52 C49 C50 108.5(2)
C26 C49 C50 108.8(2)
C52 C49 C51 108.2(2)
C26 C49 C51 109.5(2)
C50 C49 C51 109.7(2)
C49 C50 H50A 109.5
C49 C50 H50B 109.5
H50A C50 H50B 109.5
C49 C50 H50C 109.5
H50A C50 H50C 109.5
H50B C50 H50C 109.5
C49 C51 H51A 109.5
C49 C51 H51B 109.5
H51A C51 H51B 109.5
C49 C51 H51C 109.5
H51A C51 H51C 109.5
H51B C51 H51C 109.5
C49 C52 H52A 109.5
C49 C52 H52B 109.5
H52A C52 H52B 109.5
C49 C52 H52C 109.5
H52A C52 H52C 109.5
H52B C52 H52C 109.5
C54 C53 C56 108.0(2)
C54 C53 C55 108.3(2)
C56 C53 C55 109.3(2)
C54 C53 C30 112.2(2)
C56 C53 C30 110.7(2)
C55 C53 C30 108.2(2)
C53 C54 H54A 109.5
C53 C54 H54B 109.5
H54A C54 H54B 109.5
C53 C54 H54C 109.5
H54A C54 H54C 109.5
H54B C54 H54C 109.5
C53 C55 H55A 109.5
C53 C55 H55B 109.5
H55A C55 H55B 109.5
C53 C55 H55C 109.5
H55A C55 H55C 109.5
H55B C55 H55C 109.5
C53 C56 H56A 109.5
C53 C56 H56B 109.5
H56A C56 H56B 109.5
C53 C56 H56C 109.5
H56A C56 H56C 109.5
H56B C56 H56C 109.5
C60 C57 C58 109.5(2)
C60 C57 C59 108.7(2)
C58 C57 C59 107.8(2)
C60 C57 C32 108.2(2)
C58 C57 C32 110.1(2)
C59 C57 C32 112.5(2)
C57 C58 H58A 109.5
C57 C58 H58B 109.5
H58A C58 H58B 109.5
C57 C58 H58C 109.5
H58A C58 H58C 109.5
H58B C58 H58C 109.5
C57 C59 H59A 109.5
C57 C59 H59B 109.5
H59A C59 H59B 109.5
C57 C59 H59C 109.5
H59A C59 H59C 109.5
H59B C59 H59C 109.5
C57 C60 H60A 109.5
C57 C60 H60B 109.5
H60A C60 H60B 109.5
C57 C60 H60C 109.5
H60A C60 H60C 109.5
H60B C60 H60C 109.5
C4 N1 C1 112.54(19)
C4 N1 B1 124.83(19)
C1 N1 B1 122.49(19)
C6 N2 C9 112.69(19)
C6 N2 B1 123.17(19)
C9 N2 B1 123.96(19)
C11 N3 C14 113.12(19)
C11 N3 B1 123.82(19)
C14 N3 B1 123.05(19)
C61 O1 B1 117.43(19)
C62 O2 H2A 109.5

loop_
_geom_bond_atom_site_label_1
_geom_bond_atom_site_label_2
_geom_bond_distance
C2A C1 1.416(10)
C2A C3A 1.501(16)
C2A H2A1 0.9900
C2A H2A2 0.9900
C3A C4 1.434(13)
C3A H3A1 0.9900
C3A H3A2 0.9900
C7A C6 1.414(12)
C7A C8A 1.420(16)
C7A H7A 0.9500
C8A C9 1.483(11)
C8A H8A 0.9500
C12A C13A 1.421(17)
C12A C11 1.459(13)
C12A H12A 0.9500
C13A C14 1.411(17)
C13A H13A 0.9500
C2B C3B 1.380(15)
C2B C1 1.485(11)
C2B H2B 0.9500
C3B C4 1.482(14)
C3B H3B 0.9500
C7B C8B 1.447(16)
C7B C6 1.491(12)
C7B H7B 0.9500
C8B C9 1.459(10)
C8B H8B 0.9500
C12B C11 1.442(12)
C12B C13B 1.481(17)
C12B H12B 0.9900
C12B H12C 0.9900
C13B C14 1.536(11)
C13B H13B 0.9900
C13B H13C 0.9900
C2C C3C 1.3692
C2C C1 1.441(12)
C2C H2C 0.9500
C3C C4 1.418(12)
C3C H3C 0.9500
C7C C6 1.461(12)
C7C C8C 1.5144
C7C H7C1 0.9900
C7C H7C2 0.9900
C8C C9 1.435(13)
C8C H8C1 0.9900
C8C H8C2 0.9900
C12C C13C 1.4054
C12C C11 1.501(12)
C12C H12D 0.9500
C13C C14 1.429(11)
C13C H13D 0.9500
B1 O1 1.442(3)
B1 N1 1.492(3)
B1 N3 1.503(3)
B1 N2 1.505(3)
C1 N1 1.372(3)
C1 C15 1.416(3)
C4 N1 1.370(3)
C4 C5 1.420(3)
C5 C6 1.409(3)
C5 C21 1.493(3)
C6 N2 1.367(3)
C9 N2 1.371(3)
C9 C10 1.416(3)
C10 C11 1.414(3)
C10 C22 1.483(3)
C11 N3 1.360(3)
C14 N3 1.372(3)
C14 C15 1.405(3)
C15 C28 1.492(3)
C16 C21 1.388(3)
C16 C17 1.400(3)
C16 H16 0.9500
C17 C18 1.393(3)
C17 C34 1.532(3)
C18 C19 1.391(3)
C18 H18 0.9500
C19 C20 1.393(3)
C19 C38 1.542(3)
C20 C21 1.404(3)
C20 H20 0.9500
C22 C23 1.389(3)
C22 C27 1.403(3)
C23 C24 1.395(3)
C23 H23 0.9500
C24 C25 1.387(3)
C24 C45 1.527(3)
C25 C26 1.403(3)
C25 H25 0.9500
C26 C27 1.389(3)
C26 C49 1.530(3)
C27 H27 0.9500
C28 C33 1.385(3)
C28 C29 1.397(3)
C29 C30 1.392(3)
C29 H29 0.9500
C30 C31 1.392(3)
C30 C53 1.536(3)
C31 C32 1.395(3)
C31 H31 0.9500
C32 C33 1.403(3)
C32 C57 1.536(3)
C33 H33 0.9500
C34 C35 1.530(4)
C34 C37 1.530(3)
C34 C36 1.533(4)
C35 H35A 0.9800
C35 H35B 0.9800
C35 H35C 0.9800
C36 H36A 0.9800
C36 H36B 0.9800
C36 H36C 0.9800
C37 H37A 0.9800
C37 H37B 0.9800
C37 H37C 0.9800
C38 C41 1.495(4)
C38 C40 1.544(4)
C38 C39 1.544(4)
C39 H39A 0.9800
C39 H39B 0.9800
C39 H39C 0.9800
C40 H40A 0.9800
C40 H40B 0.9800
C40 H40C 0.9800
C41 H41A 0.9800
C41 H41B 0.9800
C41 H41C 0.9800
C45 C46 1.526(4)
C45 C47 1.532(4)
C45 C48 1.543(4)
C46 H46A 0.9800
C46 H46B 0.9800
C46 H46C 0.9800
C47 H47A 0.9800
C47 H47B 0.9800
C47 H47C 0.9800
C48 H48A 0.9800
C48 H48B 0.9800
C48 H48C 0.9800
C49 C52 1.520(4)
C49 C50 1.540(4)
C49 C51 1.541(4)
C50 H50A 0.9800
C50 H50B 0.9800
C50 H50C 0.9800
C51 H51A 0.9800
C51 H51B 0.9800
C51 H51C 0.9800
C52 H52A 0.9800
C52 H52B 0.9800
C52 H52C 0.9800
C53 C54 1.529(4)
C53 C56 1.531(4)
C53 C55 1.535(3)
C54 H54A 0.9800
C54 H54B 0.9800
C54 H54C 0.9800
C55 H55A 0.9800
C55 H55B 0.9800
C55 H55C 0.9800
C56 H56A 0.9800
C56 H56B 0.9800
C56 H56C 0.9800
C57 C60 1.530(4)
C57 C58 1.532(4)
C57 C59 1.537(3)
C58 H58A 0.9800
C58 H58B 0.9800
C58 H58C 0.9800
C59 H59A 0.9800
C59 H59B 0.9800
C59 H59C 0.9800
C60 H60A 0.9800
C60 H60B 0.9800
C60 H60C 0.9800
C61 O1 1.429(3)
C61 H61A 0.9800
C61 H61B 0.9800
C61 H61C 0.9800
C62 O2 1.380(4)
C62 H62A 0.9800
C62 H62B 0.9800
C62 H62C 0.9800
C63 O3 1.462(8)
O2 H2A 0.8400
O6 C66 1.32(2)
C64 O4 1.380(9)
C65 O5 1.53(4)
